data_4348572
loop_
_publ_author_name
'Chen, Yuxiang'
'Fang, Wenjuan'
'Wang, Kang'
'Liu, Wei'
'Jiang, Jianzhuang'

_publ_section_title
;
 Nonperipheral Tetrakis(dibutylamino)phthalocyanines. New Types of
 1,8,15,22-Tetrakis(substituted)phthalocyanine Isomers.
;
_journal_issue 18
_journal_name_full 'Inorganic chemistry'
_journal_page_first 9289
_journal_page_last 9296
_journal_paper_doi 10.1021/acs.inorgchem.6b01371
_journal_volume 55
_journal_year 2016
_chemical_formula_sum 'C68 H100 N12 O4 Zn'
_chemical_formula_weight 1214.97
_space_group_IT_number 14
_space_group_name_Hall '-P 2ybc'
_space_group_name_H-M_alt 'P 1 21/c 1'
_symmetry_cell_setting monoclinic
_symmetry_space_group_name_H-M 'P 1 21/c 1'
_atom_sites_solution_hydrogens geom
_atom_sites_solution_primary direct
_atom_sites_solution_secondary difmap
_audit_creation_method SHELXL-97
_cell_angle_alpha 90.00
_cell_angle_beta 94.436(3)
_cell_angle_gamma 90.00
_cell_formula_units_Z 2
_cell_length_a 16.5256(5)
_cell_length_b 9.3003(3)
_cell_length_c 21.1688(7)
_cell_measurement_reflns_used 3869
_cell_measurement_temperature 150
_cell_measurement_theta_max 67.3767
_cell_measurement_theta_min 3.2700
_cell_volume 3243.75(18)
_computing_structure_refinement 'SHELXL-97 (Sheldrick, 1997)'
_computing_structure_solution 'SHELXS-97 (Sheldrick, 1990)'
_diffrn_ambient_temperature 150
_diffrn_measured_fraction_theta_full 0.997
_diffrn_measured_fraction_theta_max 0.997
_diffrn_measurement_device_type 'Xcalibur, Eos, Gemini'
_diffrn_radiation_monochromator graphite
_diffrn_radiation_source 'fine-focus sealed tube'
_diffrn_radiation_type CuK\a
_diffrn_radiation_wavelength 1.54178
_diffrn_reflns_av_R_equivalents 0.0278
_diffrn_reflns_av_sigmaI/netI 0.0437
_diffrn_reflns_limit_h_max 19
_diffrn_reflns_limit_h_min -19
_diffrn_reflns_limit_k_max 10
_diffrn_reflns_limit_k_min -10
_diffrn_reflns_limit_l_max 24
_diffrn_reflns_limit_l_min -20
_diffrn_reflns_number 11511
_diffrn_reflns_theta_full 64.99
_diffrn_reflns_theta_max 64.99
_diffrn_reflns_theta_min 4.19
_exptl_absorpt_coefficient_mu 0.972
_exptl_absorpt_correction_T_max 1.00000
_exptl_absorpt_correction_T_min 0.88001
_exptl_absorpt_correction_type multi-scan
_exptl_crystal_colour green
_exptl_crystal_density_diffrn 1.244
_exptl_crystal_density_method 'not measured'
_exptl_crystal_description block
_exptl_crystal_F_000 1308
_refine_diff_density_max 0.502
_refine_diff_density_min -0.387
_refine_diff_density_rms 0.063
_refine_ls_extinction_method none
_refine_ls_goodness_of_fit_ref 1.052
_refine_ls_hydrogen_treatment mixed
_refine_ls_matrix_type full
_refine_ls_number_parameters 397
_refine_ls_number_reflns 11511
_refine_ls_number_restraints 0
_refine_ls_restrained_S_all 1.052
_refine_ls_R_factor_all 0.0752
_refine_ls_R_factor_gt 0.0634
_refine_ls_shift/su_max 0.003
_refine_ls_shift/su_mean 0.000
_refine_ls_structure_factor_coef Fsqd
_refine_ls_weighting_details 'calc w=1/[\s^2^(Fo^2^)+(0.0465P)^2^+6.6613P] where P=(Fo^2^+2Fc^2^)/3'
_refine_ls_weighting_scheme calc
_refine_ls_wR_factor_gt 0.1505
_refine_ls_wR_factor_ref 0.1565
_reflns_number_gt 9593
_reflns_number_total 11511
_reflns_threshold_expression >2sigma(I)
_cod_data_source_file ic6b01371_si_005.cif
_cod_data_source_block zn-2
_cod_database_code 4348572

loop_
_symmetry_equiv_pos_as_xyz
'x, y, z'
'-x, y+1/2, -z+1/2'
'-x, -y, -z'
'x, -y-1/2, z-1/2'

loop_
_atom_site_label
_atom_site_type_symbol
_atom_site_fract_x
_atom_site_fract_y
_atom_site_fract_z
_atom_site_U_iso_or_equiv
_atom_site_adp_type
_atom_site_occupancy
_atom_site_symmetry_multiplicity
_atom_site_calc_flag
_atom_site_refinement_flags
Zn1 Zn 1.0000 0.0000 0.0000 0.04644(17) Uani 1 2 d S
N3 N 0.88124(12) -0.0344(2) 0.00161(10) 0.0291(5) Uani 1 1 d .
N5 N 0.86612(12) -0.2147(2) -0.08105(10) 0.0293(5) Uani 1 1 d .
N4 N 0.85073(12) 0.1242(2) 0.08699(9) 0.0285(5) Uani 1 1 d .
N2 N 0.99473(12) 0.1347(2) 0.07320(10) 0.0307(5) Uani 1 1 d .
N6 N 0.65570(13) 0.1187(3) 0.08695(11) 0.0398(6) Uani 1 1 d .
C6 C 0.93503(16) 0.4601(3) 0.22730(12) 0.0341(6) Uani 1 1 d .
H6 H 0.9039 0.5131 0.2537 0.041 Uiso 1 1 calc R
C7 C 0.69202(15) -0.2234(3) -0.04185(13) 0.0342(6) Uani 1 1 d .
H7 H 0.6988 -0.2938 -0.0722 0.041 Uiso 1 1 calc R
C8 C 0.82957(15) 0.0303(3) 0.04064(12) 0.0295(6) Uani 1 1 d .
C9 C 0.92635(15) 0.1713(3) 0.10077(12) 0.0288(6) Uani 1 1 d .
C10 C 0.75518(15) -0.1324(3) -0.02008(12) 0.0309(6) Uani 1 1 d .
C11 C 0.83979(15) -0.1310(3) -0.03586(12) 0.0293(6) Uani 1 1 d .
O1 O 1.02449(13) -0.1997(2) 0.06991(11) 0.0539(6) Uani 1 1 d .
C13 C 0.94640(15) 0.2800(3) 0.14955(11) 0.0281(6) Uani 1 1 d .
C14 C 0.57957(17) 0.1218(3) 0.11793(14) 0.0472(8) Uani 1 1 d .
H14A H 0.5348 0.1080 0.0861 0.057 Uiso 1 1 calc R
H14B H 0.5734 0.2162 0.1365 0.057 Uiso 1 1 calc R
C15 C 1.06784(16) 0.4107(3) 0.18919(12) 0.0305(6) Uani 1 1 d .
C16 C 0.61900(16) -0.2030(3) -0.01594(13) 0.0374(7) Uani 1 1 d .
H16 H 0.5760 -0.2646 -0.0274 0.045 Uiso 1 1 calc R
C17 C 0.89785(15) 0.3567(3) 0.18798(12) 0.0308(6) Uani 1 1 d .
H17 H 0.8424 0.3393 0.1874 0.037 Uiso 1 1 calc R
C18 C 0.74727(15) -0.0256(3) 0.02542(12) 0.0306(6) Uani 1 1 d .
C19 C 1.03047(15) 0.3067(3) 0.14920(12) 0.0281(6) Uani 1 1 d .
C20 C 0.66972(15) 0.0040(3) 0.04734(13) 0.0324(6) Uani 1 1 d .
C21 C 1.25920(17) 0.6289(3) 0.18602(14) 0.0413(7) Uani 1 1 d .
H21A H 1.3019 0.5725 0.2082 0.050 Uiso 1 1 calc R
H21B H 1.2587 0.6059 0.1413 0.050 Uiso 1 1 calc R
C22 C 1.21306(18) 0.2972(3) 0.27947(13) 0.0435(7) Uani 1 1 d .
H22A H 1.2308 0.3844 0.3016 0.052 Uiso 1 1 calc R
H22B H 1.1601 0.2718 0.2928 0.052 Uiso 1 1 calc R
C23 C 1.01824(16) 0.4867(3) 0.22814(12) 0.0321(6) Uani 1 1 d .
H23 H 1.0413 0.5567 0.2553 0.038 Uiso 1 1 calc R
C24 C 1.2727(2) 0.1768(3) 0.29673(15) 0.0539(9) Uani 1 1 d .
H24A H 1.2565 0.0920 0.2722 0.065 Uiso 1 1 calc R
H24B H 1.3260 0.2051 0.2850 0.065 Uiso 1 1 calc R
N1 N 1.15168(13) 0.4426(2) 0.18662(10) 0.0329(5) Uani 1 1 d .
C26 C 0.57433(19) 0.0096(4) 0.16889(15) 0.0552(9) Uani 1 1 d .
H26A H 0.6169 0.0263 0.2023 0.066 Uiso 1 1 calc R
H26B H 0.5828 -0.0848 0.1511 0.066 Uiso 1 1 calc R
C27 C 1.27887(18) 0.7873(3) 0.19509(15) 0.0492(8) Uani 1 1 d .
H27A H 1.3352 0.8030 0.1871 0.059 Uiso 1 1 calc R
H27B H 1.2725 0.8131 0.2388 0.059 Uiso 1 1 calc R
C28 C 0.60777(15) -0.0938(3) 0.02663(13) 0.0355(6) Uani 1 1 d .
H28 H 0.5571 -0.0840 0.0424 0.043 Uiso 1 1 calc R
C29 C 1.17829(16) 0.5858(3) 0.20975(13) 0.0374(7) Uani 1 1 d .
H29A H 1.1830 0.5854 0.2557 0.045 Uiso 1 1 calc R
H29B H 1.1376 0.6564 0.1958 0.045 Uiso 1 1 calc R
C30 C 0.60853(18) 0.2813(3) -0.04017(15) 0.0503(8) Uani 1 1 d .
H30A H 0.5821 0.1891 -0.0356 0.060 Uiso 1 1 calc R
H30B H 0.6598 0.2640 -0.0583 0.060 Uiso 1 1 calc R
C31 C 0.68340(17) 0.2620(3) 0.06869(15) 0.0451(7) Uani 1 1 d .
H31A H 0.7340 0.2508 0.0488 0.054 Uiso 1 1 calc R
H31B H 0.6950 0.3180 0.1070 0.054 Uiso 1 1 calc R
C32 C 0.62463(18) 0.3481(3) 0.02371(14) 0.0478(8) Uani 1 1 d .
H32A H 0.5735 0.3585 0.0429 0.057 Uiso 1 1 calc R
H32B H 0.6468 0.4436 0.0186 0.057 Uiso 1 1 calc R
C33 C 0.9733(2) -0.2298(4) 0.11816(15) 0.0554(9) Uani 1 1 d .
H33A H 0.9287 -0.1633 0.1156 0.083 Uiso 1 1 calc R
H33B H 1.0032 -0.2207 0.1587 0.083 Uiso 1 1 calc R
H33C H 0.9528 -0.3261 0.1132 0.083 Uiso 1 1 calc R
C34 C 1.20675(16) 0.3243(3) 0.20850(12) 0.0364(6) Uani 1 1 d .
H34A H 1.2606 0.3454 0.1956 0.044 Uiso 1 1 calc R
H34B H 1.1884 0.2366 0.1871 0.044 Uiso 1 1 calc R
C35 C 1.2255(2) 0.8857(3) 0.15190(16) 0.0567(9) Uani 1 1 d .
H35A H 1.2306 0.8596 0.1085 0.085 Uiso 1 1 calc R
H35B H 1.2424 0.9836 0.1585 0.085 Uiso 1 1 calc R
H35C H 1.1699 0.8757 0.1615 0.085 Uiso 1 1 calc R
C36 C 0.4917(3) 0.0134(4) 0.1970(2) 0.0823(13) Uani 1 1 d .
H36A H 0.4797 0.1115 0.2086 0.099 Uiso 1 1 calc R
H36B H 0.4501 -0.0173 0.1649 0.099 Uiso 1 1 calc R
C37 C 0.5547(2) 0.3761(4) -0.08588(16) 0.0610(9) Uani 1 1 d .
H37A H 0.5030 0.3906 -0.0690 0.091 Uiso 1 1 calc R
H37B H 0.5468 0.3295 -0.1263 0.091 Uiso 1 1 calc R
H37C H 0.5806 0.4674 -0.0908 0.091 Uiso 1 1 calc R
C40 C 0.4889(3) -0.0805(6) 0.25371(19) 0.1075(18) Uani 1 1 d .
H40A H 0.4869 -0.1794 0.2407 0.161 Uiso 1 1 calc R
H40B H 0.4414 -0.0581 0.2752 0.161 Uiso 1 1 calc R
H40C H 0.5365 -0.0645 0.2818 0.161 Uiso 1 1 calc R
O2 O 0.12626(16) 0.5700(2) 0.05698(10) 0.0596(6) Uani 1 1 d .
H2 H 0.1371 0.5075 0.0836 0.089 Uiso 1 1 calc R
C41 C 0.1237(3) 0.5089(4) -0.00376(15) 0.0765(12) Uani 1 1 d .
H41A H 0.1212 0.5840 -0.0350 0.115 Uiso 1 1 calc R
H41B H 0.0765 0.4489 -0.0103 0.115 Uiso 1 1 calc R
H41C H 0.1716 0.4521 -0.0076 0.115 Uiso 1 1 calc R
C42 C 1.2784(3) 0.1387(4) 0.36594(16) 0.0772(13) Uani 1 1 d .
H42A H 1.2893 0.2239 0.3907 0.116 Uiso 1 1 calc R
H42B H 1.3215 0.0707 0.3747 0.116 Uiso 1 1 calc R
H42C H 1.2280 0.0972 0.3766 0.116 Uiso 1 1 calc R
C43 C 0.94187(15) -0.2139(3) -0.09930(12) 0.0297(6) Uani 1 1 d .
H3D H 1.052(2) -0.300(4) 0.0614(15) 0.072(11) Uiso 1 1 d .

loop_
_atom_site_aniso_label
_atom_site_aniso_U_11
_atom_site_aniso_U_22
_atom_site_aniso_U_33
_atom_site_aniso_U_23
_atom_site_aniso_U_13
_atom_site_aniso_U_12
Zn1 0.0256(3) 0.0570(4) 0.0576(4) -0.0290(3) 0.0090(2) -0.0115(3)
N3 0.0232(11) 0.0266(12) 0.0371(12) -0.0041(9) 0.0004(9) -0.0027(9)
N5 0.0258(11) 0.0268(12) 0.0350(12) -0.0028(9) 0.0004(9) -0.0019(9)
N4 0.0249(11) 0.0259(11) 0.0347(12) -0.0020(9) 0.0018(9) 0.0001(9)
N2 0.0261(11) 0.0327(12) 0.0334(12) -0.0049(10) 0.0034(9) -0.0023(9)
N6 0.0292(12) 0.0368(14) 0.0540(15) -0.0083(11) 0.0076(11) -0.0003(10)
C6 0.0374(15) 0.0312(15) 0.0343(14) -0.0013(12) 0.0064(12) 0.0006(12)
C7 0.0257(13) 0.0311(15) 0.0457(16) -0.0049(12) 0.0009(12) -0.0024(11)
C8 0.0246(13) 0.0262(14) 0.0379(14) 0.0014(11) 0.0027(11) 0.0011(11)
C9 0.0286(13) 0.0242(13) 0.0334(14) 0.0008(11) 0.0008(11) 0.0016(11)
C10 0.0253(13) 0.0287(14) 0.0382(15) -0.0003(12) -0.0002(11) 0.0005(11)
C11 0.0256(13) 0.0256(14) 0.0362(14) 0.0008(11) -0.0011(11) -0.0042(11)
O1 0.0484(13) 0.0510(14) 0.0640(14) 0.0062(12) 0.0149(11) 0.0058(11)
C13 0.0314(14) 0.0216(13) 0.0311(13) 0.0024(10) 0.0003(11) -0.0016(11)
C14 0.0372(17) 0.0474(19) 0.0587(19) -0.0061(15) 0.0138(14) 0.0010(14)
C15 0.0317(14) 0.0241(14) 0.0354(14) 0.0025(11) 0.0005(11) -0.0009(11)
C16 0.0262(14) 0.0330(16) 0.0522(17) -0.0032(13) -0.0023(12) -0.0043(12)
C17 0.0269(13) 0.0279(14) 0.0376(14) 0.0033(12) 0.0019(11) -0.0034(11)
C18 0.0258(13) 0.0255(14) 0.0407(15) 0.0009(11) 0.0023(11) 0.0007(11)
C19 0.0264(13) 0.0233(13) 0.0342(14) 0.0002(11) -0.0001(10) 0.0004(11)
C20 0.0259(13) 0.0290(15) 0.0423(15) -0.0001(12) 0.0032(11) -0.0006(11)
C21 0.0337(16) 0.0382(17) 0.0513(17) -0.0030(14) -0.0010(13) -0.0019(13)
C22 0.0443(17) 0.0354(17) 0.0493(18) 0.0009(14) -0.0055(14) -0.0018(14)
C23 0.0361(14) 0.0256(14) 0.0341(14) -0.0053(11) 0.0002(11) -0.0012(12)
C24 0.060(2) 0.0384(18) 0.059(2) -0.0031(15) -0.0171(16) -0.0015(16)
N1 0.0302(12) 0.0287(12) 0.0394(13) -0.0049(10) 0.0005(9) -0.0006(9)
C26 0.0453(18) 0.069(2) 0.0507(19) -0.0021(17) 0.0001(15) -0.0060(17)
C27 0.0428(17) 0.0440(19) 0.061(2) -0.0085(15) 0.0079(15) -0.0152(15)
C28 0.0218(13) 0.0351(16) 0.0495(17) -0.0014(13) 0.0019(12) -0.0013(11)
C29 0.0347(15) 0.0325(16) 0.0447(16) -0.0039(13) 0.0020(12) -0.0028(12)
C30 0.0413(17) 0.0441(19) 0.066(2) -0.0034(16) 0.0083(15) 0.0039(14)
C31 0.0357(16) 0.0338(17) 0.066(2) -0.0043(15) 0.0020(14) 0.0034(13)
C32 0.0394(17) 0.0387(18) 0.065(2) -0.0026(15) 0.0032(15) 0.0062(14)
C33 0.055(2) 0.056(2) 0.056(2) 0.0091(17) 0.0064(16) 0.0063(17)
C34 0.0313(15) 0.0326(15) 0.0449(16) -0.0050(13) 0.0008(12) 0.0004(12)
C35 0.066(2) 0.0370(18) 0.069(2) 0.0014(16) 0.0173(18) -0.0025(16)
C36 0.099(3) 0.062(3) 0.093(3) 0.001(2) 0.053(3) -0.011(2)
C37 0.064(2) 0.058(2) 0.060(2) -0.0014(18) 0.0013(17) 0.0058(18)
C40 0.116(4) 0.139(5) 0.068(3) -0.003(3) 0.015(3) -0.053(4)
O2 0.0799(17) 0.0443(13) 0.0544(14) 0.0009(11) 0.0035(13) 0.0125(12)
C41 0.127(4) 0.056(2) 0.046(2) 0.0023(18) 0.003(2) 0.021(2)
C42 0.121(4) 0.037(2) 0.068(2) 0.0061(18) -0.032(2) -0.001(2)
C43 0.0283(14) 0.0239(14) 0.0368(14) -0.0008(11) 0.0015(11) -0.0012(11)

loop_
_atom_type_symbol
_atom_type_description
_atom_type_scat_dispersion_real
_atom_type_scat_dispersion_imag
_atom_type_scat_source
C C 0.0181 0.0091 'International Tables Vol C Tables 4.2.6.8 and 6.1.1.4'
H H 0.0000 0.0000 'International Tables Vol C Tables 4.2.6.8 and 6.1.1.4'
N N 0.0311 0.0180 'International Tables Vol C Tables 4.2.6.8 and 6.1.1.4'
Zn Zn -1.5491 0.6778 'International Tables Vol C Tables 4.2.6.8 and 6.1.1.4'
O O 0.0492 0.0322 'International Tables Vol C Tables 4.2.6.8 and 6.1.1.4'

loop_
_geom_angle_atom_site_label_1
_geom_angle_atom_site_label_2
_geom_angle_atom_site_label_3
_geom_angle
_geom_angle_site_symmetry_1
_geom_angle_site_symmetry_3
N3 Zn1 N3 180.000(18) 3_755 .
N3 Zn1 N2 89.15(8) 3_755 3_755
N3 Zn1 N2 90.85(8) . 3_755
N3 Zn1 N2 90.85(8) 3_755 .
N3 Zn1 N2 89.15(8) . .
N2 Zn1 N2 180.00(13) 3_755 .
N3 Zn1 O1 89.11(8) 3_755 3_755
N3 Zn1 O1 90.89(8) . 3_755
N2 Zn1 O1 91.29(8) 3_755 3_755
N2 Zn1 O1 88.71(8) . 3_755
N3 Zn1 O1 90.89(8) 3_755 .
N3 Zn1 O1 89.11(8) . .
N2 Zn1 O1 88.71(8) 3_755 .
N2 Zn1 O1 91.29(8) . .
O1 Zn1 O1 180.00(11) 3_755 .
C11 N3 C8 109.6(2) . .
C11 N3 Zn1 123.56(17) . .
C8 N3 Zn1 126.86(16) . .
C11 N5 C43 124.7(2) . .
C9 N4 C8 124.1(2) . .
C9 N2 C43 109.3(2) . 3_755
C9 N2 Zn1 125.38(17) . .
C43 N2 Zn1 125.08(17) 3_755 .
C20 N6 C14 118.4(2) . .
C20 N6 C31 117.9(2) . .
C14 N6 C31 113.3(2) . .
C17 C6 C23 121.4(2) . .
C16 C7 C10 116.2(2) . .
N4 C8 N3 126.0(2) . .
N4 C8 C18 125.2(2) . .
N3 C8 C18 108.7(2) . .
N4 C9 N2 128.4(2) . .
N4 C9 C13 122.5(2) . .
N2 C9 C13 109.1(2) . .
C7 C10 C18 123.5(2) . .
C7 C10 C11 129.4(2) . .
C18 C10 C11 107.1(2) . .
N5 C11 N3 129.2(2) . .
N5 C11 C10 122.0(2) . .
N3 C11 C10 108.8(2) . .
C33 O1 Zn1 121.51(18) . .
C17 C13 C19 121.9(2) . .
C17 C13 C9 131.3(2) . .
C19 C13 C9 106.7(2) . .
N6 C14 C26 113.9(3) . .
C19 C15 C23 117.1(2) . .
C19 C15 N1 120.5(2) . .
C23 C15 N1 122.3(2) . .
C7 C16 C28 121.8(2) . .
C13 C17 C6 117.5(2) . .
C10 C18 C20 119.8(2) . .
C10 C18 C8 105.6(2) . .
C20 C18 C8 134.6(2) . .
C15 C19 C13 120.5(2) . .
C15 C19 C43 134.2(2) . 3_755
C13 C19 C43 105.2(2) . 3_755
N6 C20 C28 122.1(2) . .
N6 C20 C18 122.9(2) . .
C28 C20 C18 115.0(2) . .
C27 C21 C29 113.6(2) . .
C24 C22 C34 110.7(2) . .
C6 C23 C15 121.6(2) . .
C42 C24 C22 113.5(3) . .
C15 N1 C29 116.3(2) . .
C15 N1 C34 114.2(2) . .
C29 N1 C34 114.0(2) . .
C14 C26 C36 111.3(3) . .
C21 C27 C35 113.5(2) . .
C16 C28 C20 123.1(2) . .
N1 C29 C21 112.1(2) . .
C32 C30 C37 112.6(3) . .
N6 C31 C32 116.2(2) . .
C30 C32 C31 113.9(2) . .
N1 C34 C22 115.2(2) . .
C40 C36 C26 112.6(4) . .
N5 C43 N2 126.4(2) . 3_755
N5 C43 C19 123.8(2) . 3_755
N2 C43 C19 109.8(2) 3_755 3_755

loop_
_geom_bond_atom_site_label_1
_geom_bond_atom_site_label_2
_geom_bond_distance
_geom_bond_site_symmetry_2
Zn1 N3 1.9913(19) 3_755
Zn1 N3 1.9913(19) .
Zn1 N2 2.000(2) 3_755
Zn1 N2 2.000(2) .
Zn1 O1 2.390(2) 3_755
Zn1 O1 2.390(2) .
N3 C11 1.350(3) .
N3 C8 1.372(3) .
N5 C11 1.332(3) .
N5 C43 1.338(3) .
N4 C9 1.335(3) .
N4 C8 1.339(3) .
N2 C9 1.355(3) .
N2 C43 1.362(3) 3_755
N6 C20 1.387(3) .
N6 C14 1.463(3) .
N6 C31 1.471(4) .
C6 C17 1.385(3) .
C6 C23 1.396(3) .
C7 C16 1.377(4) .
C7 C10 1.394(3) .
C8 C18 1.469(3) .
C9 C13 1.465(3) .
C10 C18 1.396(3) .
C10 C11 1.463(3) .
O1 C33 1.404(3) .
C13 C17 1.384(3) .
C13 C19 1.412(3) .
C14 C26 1.508(4) .
C15 C19 1.397(3) .
C15 C23 1.399(4) .
C15 N1 1.422(3) .
C16 C28 1.380(4) .
C18 C20 1.423(3) .
C19 C43 1.464(3) 3_755
C20 C28 1.413(4) .
C21 C27 1.518(4) .
C21 C29 1.518(4) .
C22 C24 1.518(4) .
C22 C34 1.519(4) .
C24 C42 1.503(4) .
N1 C29 1.474(3) .
N1 C34 1.479(3) .
C26 C36 1.531(4) .
C27 C35 1.525(4) .
C30 C32 1.493(4) .
C30 C37 1.541(4) .
C31 C32 1.532(4) .
C36 C40 1.489(5) .
O2 C41 1.403(4) .
C43 N2 1.362(3) 3_755
C43 C19 1.464(3) 3_755
